data_1554405
loop_
_publ_author_name
'Zhao, Yinsong'
'Zheng, Qinze'
'Yu, Chuangui'
'Liu, Zheng'
'Wang, Deping'
'You, Jingsong'
'Gao, Ge'

_publ_section_title
;
 Rh(iii)-Catalyzed regioselective C--H [4 + 2] C-annulation of vinyl
 enaminones with alkynes to form polysubstituted salicylaldehydes
;
_journal_issue 19
_journal_name_full 'Organic Chemistry Frontiers'
_journal_page_first 2875
_journal_paper_doi 10.1039/C8QO00759D
_journal_volume 5
_journal_year 2018
_chemical_formula_moiety 'C28 H24 O5'
_chemical_formula_sum 'C28 H24 O5'
_chemical_formula_weight 440.47
_space_group_crystal_system monoclinic
_space_group_IT_number 14
_space_group_name_Hall '-P 2yn'
_space_group_name_H-M_alt 'P 1 21/n 1'
_atom_sites_solution_hydrogens geom
_atom_sites_solution_primary direct
_audit_creation_date 2018-06-24
_audit_creation_method
;
Olex2 1.2
(compiled 2018.04.03 svn.r3497 for OlexSys, GUI svn.r5486)
;
_audit_update_record
;
2018-06-24 deposited with the CCDC.
2018-09-03 downloaded from the CCDC.
;
_cell_angle_alpha 90
_cell_angle_beta 99.141(4)
_cell_angle_gamma 90
_cell_formula_units_Z 4
_cell_length_a 9.5523(4)
_cell_length_b 9.8572(3)
_cell_length_c 23.9209(9)
_cell_measurement_reflns_used 5210
_cell_measurement_temperature 296.83(10)
_cell_measurement_theta_max 72.6460
_cell_measurement_theta_min 4.4280
_cell_volume 2223.76(14)
_computing_cell_refinement 'CrysAlisPro 1.171.38.46 (Rigaku OD, 2015)'
_computing_data_collection 'CrysAlisPro 1.171.38.46 (Rigaku OD, 2015)'
_computing_data_reduction 'CrysAlisPro 1.171.38.46 (Rigaku OD, 2015)'
_computing_molecular_graphics 'Olex2 (Dolomanov et al., 2009)'
_computing_publication_material 'Olex2 (Dolomanov et al., 2009)'
_computing_structure_refinement 'ShelXL (Sheldrick, 2015)'
_computing_structure_solution 'ShelXT (Sheldrick, 2015)'
_diffrn_ambient_environment air
_diffrn_ambient_temperature 296.83(10)
_diffrn_detector 'CCD plate'
_diffrn_detector_area_resol_mean 15.9595
_diffrn_detector_type EosS2
_diffrn_measured_fraction_theta_full 1.000
_diffrn_measured_fraction_theta_max 0.979
_diffrn_measurement_details
;
List of Runs (angles in degrees, time in seconds):

  # Type    Start    End  Width  t~exp~   \w     \q     \k     \f   Frames
#--------------------------------------------------------------------------
  1  \w   -104.00  -9.00   1.00    1.00    --  -36.04 -77.00 -60.00   95
  2  \w    -33.00  55.00   1.00    1.00    --   36.04 -38.00 -90.00   88
  3  \w     17.00 105.00   1.00    1.00    --   36.04  38.00 150.00   88
  4  \w      1.00  75.00   1.00    1.00    --   36.04 -99.00 150.00   74
  5  \w      7.00 107.00   1.00    1.00    --   36.04  19.00  90.00  100
  6  \w    100.00 178.00   1.00    1.00    --  108.71 111.00-150.00   78
  7  \w     40.00 126.00   1.00    1.00    --  108.71 -45.00-150.00   86
  8  \w    100.00 178.00   1.00    1.00    --  108.71 111.00-120.00   78
  9  \w     39.00 109.00   1.00    1.00    --  108.71 -94.00  30.00   70
 10  \w     91.00 177.00   1.00    1.00    --  108.71  45.00 -30.00   86
 11  \w     87.00 178.00   1.00    1.00    --  108.71  30.00  30.00   91
 12  \w     40.00 126.00   1.00    1.00    --  108.71 -45.00 -60.00   86
 13  \w   -108.00 -37.00   1.00    1.00    --  -36.04-176.00 -44.00   71
 14  \w   -104.00  -9.00   1.00    1.00    --  -36.04 -77.00   0.00   95
 15  \w     59.00 107.00   1.00    1.00    --   36.04 176.00 -38.00   48
 16  \w     23.00  66.00   1.00    1.00    --   36.04-125.00  30.00   43
 17  \w     17.00 105.00   1.00    1.00    --   36.04  38.00-120.00   88
;
_diffrn_measurement_device 'four-circle diffractometer'
_diffrn_measurement_device_type 'New Gemini, Dual, Cu at zero, EosS2'
_diffrn_measurement_method '\w scans'
_diffrn_orient_matrix_type 'CrysAlisPro convention (1999,Acta A55,543-557)'
_diffrn_orient_matrix_UB_11 -0.0878474000
_diffrn_orient_matrix_UB_12 -0.0093989000
_diffrn_orient_matrix_UB_13 0.0485737000
_diffrn_orient_matrix_UB_21 -0.1265427000
_diffrn_orient_matrix_UB_22 -0.0559686000
_diffrn_orient_matrix_UB_23 -0.0415297000
_diffrn_orient_matrix_UB_31 0.0542494000
_diffrn_orient_matrix_UB_32 -0.1457384000
_diffrn_orient_matrix_UB_33 0.0128854000
_diffrn_radiation_monochromator graphite
_diffrn_radiation_probe x-ray
_diffrn_radiation_type CuK\a
_diffrn_radiation_wavelength 1.54184
_diffrn_reflns_av_R_equivalents 0.0683
_diffrn_reflns_av_unetI/netI 0.0431
_diffrn_reflns_Laue_measured_fraction_full 1.000
_diffrn_reflns_Laue_measured_fraction_max 0.979
_diffrn_reflns_limit_h_max 11
_diffrn_reflns_limit_h_min -11
_diffrn_reflns_limit_k_max 7
_diffrn_reflns_limit_k_min -12
_diffrn_reflns_limit_l_max 29
_diffrn_reflns_limit_l_min -29
_diffrn_reflns_number 11928
_diffrn_reflns_point_group_measured_fraction_full 1.000
_diffrn_reflns_point_group_measured_fraction_max 0.979
_diffrn_reflns_theta_full 67.684
_diffrn_reflns_theta_max 73.120
_diffrn_reflns_theta_min 3.743
_diffrn_source 'fine-focus sealed X-ray tube'
_diffrn_source_type 'Enhance (Cu) X-ray Source'
_exptl_absorpt_coefficient_mu 0.729
_exptl_absorpt_correction_T_max 1.00000
_exptl_absorpt_correction_T_min 0.97383
_exptl_absorpt_correction_type multi-scan
_exptl_absorpt_process_details
;
CrysAlisPro 1.171.38.46 (Rigaku Oxford Diffraction, 2015)
Empirical absorption correction using spherical harmonics,
 implemented in SCALE3 ABSPACK scaling algorithm.
;
_exptl_crystal_colour 'clear light yellow'
_exptl_crystal_colour_lustre clear
_exptl_crystal_colour_modifier light
_exptl_crystal_colour_primary yellow
_exptl_crystal_density_diffrn 1.316
_exptl_crystal_description block
_exptl_crystal_F_000 928
_exptl_crystal_size_max 0.6
_exptl_crystal_size_mid 0.4
_exptl_crystal_size_min 0.2
_refine_diff_density_max 0.337
_refine_diff_density_min -0.553
_refine_diff_density_rms 0.117
_refine_ls_extinction_method none
_refine_ls_goodness_of_fit_ref 1.124
_refine_ls_hydrogen_treatment constr
_refine_ls_matrix_type full
_refine_ls_number_parameters 302
_refine_ls_number_reflns 4353
_refine_ls_number_restraints 0
_refine_ls_restrained_S_all 1.124
_refine_ls_R_factor_all 0.0773
_refine_ls_R_factor_gt 0.0673
_refine_ls_shift/su_max 0.000
_refine_ls_shift/su_mean 0.000
_refine_ls_structure_factor_coef Fsqd
_refine_ls_weighting_details 'w=1/[\s^2^(Fo^2^)+(0.1431P)^2^+0.6952P] where P=(Fo^2^+2Fc^2^)/3'
_refine_ls_weighting_scheme calc
_refine_ls_wR_factor_gt 0.2147
_refine_ls_wR_factor_ref 0.2311
_reflns_Friedel_coverage 0.000
_reflns_number_gt 3643
_reflns_number_total 4353
_reflns_threshold_expression 'I > 2\s(I)'
_cod_data_source_file c8qo00759d2.cif
_cod_data_source_block yjs-zys-2817
_cod_original_cell_volume 2223.76(15)
_cod_database_code 1554405
_shelx_shelxl_version_number 2014/7
_shelx_space_group_comment
;
The symmetry employed for this shelxl refinement is uniquely defined
by the following loop, which should always be used as a source of
symmetry information in preference to the above space-group names.
They are only intended as comments.
;
_reflns_odcompleteness_completeness 99.93
_reflns_odcompleteness_iscentric 1
_reflns_odcompleteness_theta 66.97
_olex2_refinement_description
;
1. Fixed Uiso
 At 1.2 times of:
  All C(H) groups
 At 1.5 times of:
  All C(H,H,H) groups, All O(H) groups
2.a Aromatic/amide H refined with riding coordinates:
 C008(H008), C00A(H00A), C00F(H00F), C00I(H00I), C00J(H00J), C00K(H00K),
 C00L(H00L), C00M(H00M), C00N(H00N), C00P(H00P), C00Q(H00Q), C00S(H00S),
 C00T(H00T), C00U(H00U)
2.b Idealised Me refined as rotating group:
 C00V(H00B,H00C,H00D), C00W(H00E,H00G,H00H), C00X(H00O,H00R,H00V)
2.c Idealised tetrahedral OH refined as rotating group:
 O001(H001)
;
_olex2_submission_special_instructions 'No special instructions were received'
_oxdiff_exptl_absorpt_empirical_details
;
Empirical correction (ABSPACK) includes:
- Absorption correction using spherical harmonics
- Frame scaling
- Detector area scaling
;
_oxdiff_exptl_absorpt_empirical_full_max 1.728
_oxdiff_exptl_absorpt_empirical_full_min 0.678

loop_
_space_group_symop_operation_xyz
'x, y, z'
'-x+1/2, y+1/2, -z+1/2'
'-x, -y, -z'
'x-1/2, -y-1/2, z-1/2'

loop_
_atom_site_label
_atom_site_type_symbol
_atom_site_fract_x
_atom_site_fract_y
_atom_site_fract_z
_atom_site_U_iso_or_equiv
_atom_site_adp_type
_atom_site_occupancy
_atom_site_site_symmetry_order
_atom_site_calc_flag
_atom_site_refinement_flags_posn
O001 O 0.80595(19) 0.30551(16) 0.37974(6) 0.0404(4) Uani 1 1 d .
H001 H 0.8440 0.2424 0.3987 0.061 Uiso 1 1 calc GR
O002 O 0.5282(2) 1.05313(16) 0.60967(8) 0.0509(5) Uani 1 1 d .
O003 O 0.5755(2) 0.5520(2) 0.15073(7) 0.0576(6) Uani 1 1 d .
O004 O 0.9172(2) 0.17838(19) 0.47195(8) 0.0590(6) Uani 1 1 d .
O005 O 0.8312(3) 0.3979(3) 0.74397(7) 0.0771(7) Uani 1 1 d .
C006 C 0.6572(2) 0.7294(2) 0.51768(8) 0.0327(5) Uani 1 1 d .
C007 C 0.7100(2) 0.5217(2) 0.38922(8) 0.0335(5) Uani 1 1 d .
C008 C 0.7051(3) 0.8617(2) 0.51221(10) 0.0391(5) Uani 1 1 d .
H008 H 0.7688 0.8793 0.4875 0.047 Uiso 1 1 calc R
C009 C 0.7746(2) 0.4047(2) 0.41428(8) 0.0325(5) Uani 1 1 d .
C00A C 0.5602(3) 0.7083(2) 0.55420(9) 0.0370(5) Uani 1 1 d .
H00A H 0.5256 0.6212 0.5581 0.044 Uiso 1 1 calc R
C00B C 0.5650(2) 0.9432(2) 0.57997(9) 0.0362(5) Uani 1 1 d .
C00C C 0.7827(2) 0.4725(2) 0.57098(8) 0.0330(5) Uani 1 1 d .
C00D C 0.7051(2) 0.6163(2) 0.48399(8) 0.0330(5) Uani 1 1 d .
C00E C 0.7663(2) 0.4975(2) 0.50881(8) 0.0319(4) Uani 1 1 d .
C00F C 0.6597(3) 0.9670(2) 0.54286(10) 0.0423(5) Uani 1 1 d .
H00F H 0.6928 1.0545 0.5386 0.051 Uiso 1 1 calc R
C00G C 0.8066(2) 0.3937(2) 0.47357(8) 0.0337(5) Uani 1 1 d .
C00H C 0.6710(2) 0.5304(2) 0.32650(8) 0.0346(5) Uani 1 1 d .
C00I C 0.5133(3) 0.8131(2) 0.58506(9) 0.0391(5) Uani 1 1 d .
H00I H 0.4476 0.7963 0.6090 0.047 Uiso 1 1 calc R
C00J C 0.6800(3) 0.6254(2) 0.42463(9) 0.0359(5) Uani 1 1 d .
H00J H 0.6412 0.7052 0.4082 0.043 Uiso 1 1 calc R
C00K C 0.7084(3) 0.3668(2) 0.59109(9) 0.0389(5) Uani 1 1 d .
H00K H 0.6489 0.3134 0.5655 0.047 Uiso 1 1 calc R
C00L C 0.8877(3) 0.2777(2) 0.49807(10) 0.0445(6) Uani 1 1 d .
H00L H 0.9197 0.2794 0.5369 0.053 Uiso 1 1 calc R
C00M C 0.7208(3) 0.3390(3) 0.64853(10) 0.0440(6) Uani 1 1 d .
H00M H 0.6692 0.2687 0.6613 0.053 Uiso 1 1 calc R
C00N C 0.7216(3) 0.6327(3) 0.29562(9) 0.0469(6) Uani 1 1 d .
H00N H 0.7805 0.6989 0.3145 0.056 Uiso 1 1 calc R
C00O C 0.6021(3) 0.5397(2) 0.20831(9) 0.0397(5) Uani 1 1 d .
C00P C 0.5492(3) 0.4380(2) 0.23814(10) 0.0449(6) Uani 1 1 d .
H00P H 0.4906 0.3718 0.2192 0.054 Uiso 1 1 calc R
C00Q C 0.5835(3) 0.4343(3) 0.29649(10) 0.0467(6) Uani 1 1 d .
H00Q H 0.5466 0.3651 0.3162 0.056 Uiso 1 1 calc R
C00R C 0.8108(3) 0.4171(3) 0.68656(9) 0.0475(6) Uani 1 1 d .
C00S C 0.8712(3) 0.5505(3) 0.60992(10) 0.0436(6) Uani 1 1 d .
H00S H 0.9206 0.6228 0.5974 0.052 Uiso 1 1 calc R
C00T C 0.6868(3) 0.6390(3) 0.23727(10) 0.0539(7) Uani 1 1 d .
H00T H 0.7205 0.7100 0.2175 0.065 Uiso 1 1 calc R
C00U C 0.8866(3) 0.5218(3) 0.66702(10) 0.0535(7) Uani 1 1 d .
H00U H 0.9484 0.5733 0.6926 0.064 Uiso 1 1 calc R
C00V C 0.4329(4) 1.0311(3) 0.64826(13) 0.0627(8) Uani 1 1 d .
H00B H 0.3430 1.0021 0.6280 0.094 Uiso 1 1 calc GR
H00C H 0.4208 1.1139 0.6681 0.094 Uiso 1 1 calc GR
H00D H 0.4703 0.9623 0.6749 0.094 Uiso 1 1 calc GR
C00W C 0.7442(4) 0.3022(4) 0.76628(12) 0.0731(10) Uani 1 1 d .
H00E H 0.6463 0.3250 0.7542 0.110 Uiso 1 1 calc GR
H00G H 0.7647 0.3037 0.8069 0.110 Uiso 1 1 calc GR
H00H H 0.7625 0.2132 0.7529 0.110 Uiso 1 1 calc GR
C00X C 0.4963(4) 0.4496(3) 0.11907(11) 0.0678(9) Uani 1 1 d .
H00O H 0.4988 0.4633 0.0795 0.102 Uiso 1 1 calc GR
H00R H 0.3998 0.4531 0.1257 0.102 Uiso 1 1 calc GR
H00V H 0.5361 0.3625 0.1304 0.102 Uiso 1 1 calc GR

loop_
_atom_site_aniso_label
_atom_site_aniso_U_11
_atom_site_aniso_U_22
_atom_site_aniso_U_33
_atom_site_aniso_U_23
_atom_site_aniso_U_13
_atom_site_aniso_U_12
O001 0.0548(10) 0.0377(8) 0.0294(7) -0.0035(6) 0.0090(7) 0.0062(7)
O002 0.0700(12) 0.0344(8) 0.0505(10) -0.0106(7) 0.0161(9) 0.0019(8)
O003 0.0821(14) 0.0643(12) 0.0244(8) 0.0018(7) 0.0020(8) -0.0261(10)
O004 0.0849(14) 0.0484(10) 0.0444(10) 0.0029(8) 0.0118(9) 0.0279(10)
O005 0.0934(17) 0.1104(19) 0.0248(9) 0.0075(10) 0.0008(9) -0.0196(14)
C006 0.0388(11) 0.0311(10) 0.0280(9) 0.0001(8) 0.0041(8) -0.0006(8)
C007 0.0418(11) 0.0343(10) 0.0257(10) 0.0026(8) 0.0090(8) -0.0003(8)
C008 0.0440(12) 0.0361(11) 0.0389(11) 0.0024(9) 0.0121(9) -0.0038(9)
C009 0.0374(10) 0.0336(10) 0.0277(10) -0.0006(8) 0.0092(8) -0.0010(8)
C00A 0.0465(12) 0.0275(10) 0.0386(11) -0.0004(8) 0.0117(9) -0.0046(9)
C00B 0.0448(12) 0.0312(10) 0.0314(10) -0.0033(8) 0.0019(9) 0.0010(9)
C00C 0.0390(11) 0.0339(10) 0.0257(10) 0.0001(8) 0.0045(8) 0.0041(8)
C00D 0.0406(11) 0.0315(10) 0.0276(10) 0.0005(8) 0.0073(8) -0.0010(8)
C00E 0.0360(10) 0.0331(10) 0.0268(10) 0.0006(8) 0.0055(8) 0.0003(8)
C00F 0.0534(14) 0.0280(10) 0.0460(12) 0.0002(9) 0.0089(10) -0.0076(9)
C00G 0.0396(11) 0.0349(11) 0.0272(10) 0.0030(8) 0.0071(8) 0.0016(9)
C00H 0.0446(12) 0.0337(10) 0.0262(10) 0.0027(8) 0.0082(8) 0.0011(9)
C00I 0.0476(12) 0.0362(11) 0.0357(11) 0.0013(8) 0.0131(9) -0.0008(9)
C00J 0.0493(12) 0.0308(10) 0.0282(10) 0.0051(8) 0.0075(8) 0.0024(9)
C00K 0.0486(12) 0.0363(11) 0.0304(10) -0.0014(8) 0.0018(9) -0.0040(9)
C00L 0.0573(15) 0.0457(13) 0.0313(10) 0.0046(9) 0.0093(10) 0.0147(11)
C00M 0.0541(14) 0.0451(12) 0.0329(11) 0.0065(9) 0.0076(10) -0.0026(11)
C00N 0.0695(16) 0.0420(12) 0.0292(11) -0.0010(9) 0.0078(10) -0.0185(11)
C00O 0.0478(12) 0.0458(12) 0.0255(10) 0.0015(9) 0.0055(9) -0.0044(10)
C00P 0.0538(14) 0.0449(13) 0.0332(11) 0.0042(9) -0.0018(10) -0.0129(11)
C00Q 0.0559(14) 0.0480(13) 0.0344(11) 0.0121(10) 0.0018(10) -0.0156(11)
C00R 0.0559(14) 0.0620(15) 0.0239(10) 0.0027(10) 0.0038(9) 0.0008(12)
C00S 0.0472(13) 0.0493(13) 0.0342(11) -0.0018(10) 0.0059(9) -0.0101(10)
C00T 0.0832(19) 0.0505(14) 0.0287(11) 0.0048(10) 0.0109(11) -0.0257(13)
C00U 0.0598(16) 0.0665(17) 0.0312(11) -0.0093(11) -0.0020(11) -0.0136(13)
C00V 0.091(2) 0.0505(15) 0.0518(15) -0.0030(12) 0.0278(15) 0.0195(15)
C00W 0.081(2) 0.107(3) 0.0343(13) 0.0216(15) 0.0183(14) 0.012(2)
C00X 0.088(2) 0.0732(19) 0.0342(12) 0.0045(13) -0.0158(13) -0.0274(17)

loop_
_atom_type_symbol
_atom_type_description
_atom_type_scat_dispersion_real
_atom_type_scat_dispersion_imag
_atom_type_scat_source
C C 0.0181 0.0091 'International Tables Vol C Tables 4.2.6.8 and 6.1.1.4'
H H 0.0000 0.0000 'International Tables Vol C Tables 4.2.6.8 and 6.1.1.4'
O O 0.0492 0.0322 'International Tables Vol C Tables 4.2.6.8 and 6.1.1.4'

loop_
_geom_angle_atom_site_label_1
_geom_angle_atom_site_label_2
_geom_angle_atom_site_label_3
_geom_angle
C009 O001 H001 109.5
C00B O002 C00V 117.5(2)
C00O O003 C00X 118.5(2)
C00R O005 C00W 118.2(2)
C008 C006 C00D 121.03(19)
C00A C006 C008 117.48(19)
C00A C006 C00D 121.46(18)
C009 C007 C00H 120.16(18)
C00J C007 C009 117.79(18)
C00J C007 C00H 122.01(19)
C006 C008 H008 119.4
C00F C008 C006 121.2(2)
C00F C008 H008 119.4
O001 C009 C007 117.59(18)
O001 C009 C00G 121.97(19)
C007 C009 C00G 120.44(19)
C006 C00A H00A 119.0
C00I C00A C006 121.96(19)
C00I C00A H00A 119.0
O002 C00B C00F 116.43(19)
O002 C00B C00I 124.1(2)
C00F C00B C00I 119.5(2)
C00K C00C C00E 119.41(19)
C00S C00C C00E 122.3(2)
C00S C00C C00K 118.28(19)
C00E C00D C006 122.73(18)
C00E C00D C00J 118.41(19)
C00J C00D C006 118.74(18)
C00D C00E C00C 122.22(18)
C00D C00E C00G 119.11(18)
C00G C00E C00C 118.56(18)
C008 C00F C00B 120.4(2)
C008 C00F H00F 119.8
C00B C00F H00F 119.8
C009 C00G C00E 120.52(19)
C009 C00G C00L 118.97(19)
C00E C00G C00L 120.44(18)
C00N C00H C007 121.9(2)
C00N C00H C00Q 117.09(19)
C00Q C00H C007 121.03(19)
C00A C00I C00B 119.5(2)
C00A C00I H00I 120.2
C00B C00I H00I 120.2
C007 C00J C00D 123.50(19)
C007 C00J H00J 118.3
C00D C00J H00J 118.3
C00C C00K H00K 119.2
C00M C00K C00C 121.5(2)
C00M C00K H00K 119.2
O004 C00L C00G 125.3(2)
O004 C00L H00L 117.3
C00G C00L H00L 117.3
C00K C00M H00M 120.4
C00R C00M C00K 119.2(2)
C00R C00M H00M 120.4
C00H C00N H00N 119.2
C00H C00N C00T 121.6(2)
C00T C00N H00N 119.2
O003 C00O C00P 124.4(2)
O003 C00O C00T 116.3(2)
C00P C00O C00T 119.4(2)
C00O C00P H00P 120.1
C00O C00P C00Q 119.8(2)
C00Q C00P H00P 120.1
C00H C00Q H00Q 119.0
C00P C00Q C00H 122.1(2)
C00P C00Q H00Q 119.0
O005 C00R C00M 123.9(2)
O005 C00R C00U 116.3(2)
C00M C00R C00U 119.8(2)
C00C C00S H00S 119.7
C00U C00S C00C 120.6(2)
C00U C00S H00S 119.7
C00N C00T H00T 120.0
C00O C00T C00N 120.1(2)
C00O C00T H00T 120.0
C00R C00U H00U 119.7
C00S C00U C00R 120.5(2)
C00S C00U H00U 119.7
O002 C00V H00B 109.5
O002 C00V H00C 109.5
O002 C00V H00D 109.5
H00B C00V H00C 109.5
H00B C00V H00D 109.5
H00C C00V H00D 109.5
O005 C00W H00E 109.5
O005 C00W H00G 109.5
O005 C00W H00H 109.5
H00E C00W H00G 109.5
H00E C00W H00H 109.5
H00G C00W H00H 109.5
O003 C00X H00O 109.5
O003 C00X H00R 109.5
O003 C00X H00V 109.5
H00O C00X H00R 109.5
H00O C00X H00V 109.5
H00R C00X H00V 109.5

loop_
_geom_bond_atom_site_label_1
_geom_bond_atom_site_label_2
_geom_bond_distance
O001 H001 0.8200
O001 C009 1.344(2)
O002 C00B 1.372(3)
O002 C00V 1.412(4)
O003 C00O 1.366(3)
O003 C00X 1.408(3)
O004 C00L 1.219(3)
O005 C00R 1.369(3)
O005 C00W 1.416(4)
C006 C008 1.395(3)
C006 C00A 1.387(3)
C006 C00D 1.490(3)
C007 C009 1.397(3)
C007 C00H 1.490(3)
C007 C00J 1.386(3)
C008 H008 0.9300
C008 C00F 1.380(3)
C009 C00G 1.407(3)
C00A H00A 0.9300
C00A C00I 1.384(3)
C00B C00F 1.384(3)
C00B C00I 1.386(3)
C00C C00E 1.491(3)
C00C C00K 1.389(3)
C00C C00S 1.387(3)
C00D C00E 1.398(3)
C00D C00J 1.405(3)
C00E C00G 1.417(3)
C00F H00F 0.9300
C00G C00L 1.451(3)
C00H C00N 1.381(3)
C00H C00Q 1.387(3)
C00I H00I 0.9300
C00J H00J 0.9300
C00K H00K 0.9300
C00K C00M 1.387(3)
C00L H00L 0.9300
C00M H00M 0.9300
C00M C00R 1.382(4)
C00N H00N 0.9300
C00N C00T 1.384(3)
C00O C00P 1.373(3)
C00O C00T 1.384(3)
C00P H00P 0.9300
C00P C00Q 1.383(3)
C00Q H00Q 0.9300
C00R C00U 1.384(4)
C00S H00S 0.9300
C00S C00U 1.380(3)
C00T H00T 0.9300
C00U H00U 0.9300
C00V H00B 0.9600
C00V H00C 0.9600
C00V H00D 0.9600
C00W H00E 0.9600
C00W H00G 0.9600
C00W H00H 0.9600
C00X H00O 0.9600
C00X H00R 0.9600
C00X H00V 0.9600
